data_7230182
loop_
_publ_author_name
'Zhang, Xiu-Mei'
'Liu, Feng'
'Gao, Wei'
'Huang, Hong'
'Liu, Jie-Ping'

_publ_section_title
;
 Six novel coordination polymers based on the
 5-(1H-tetrazol-5-yl)isophthalic acid ligand: structures, luminescence,
 and magnetic properties
;
_journal_issue 14
_journal_name_full CrystEngComm
_journal_page_first 1985
_journal_paper_doi 10.1039/C8CE00030A
_journal_volume 20
_journal_year 2018
_chemical_formula_sum 'C14 H8 N5 O5 Zn2'
_chemical_formula_weight 457.03
_space_group_crystal_system triclinic
_space_group_IT_number 2
_space_group_name_Hall '-P 1'
_space_group_name_H-M_alt 'P -1'
_symmetry_space_group_name_Hall '-P 1'
_symmetry_space_group_name_H-M 'P -1'
_atom_sites_solution_hydrogens mixed
_audit_creation_method SHELXL-2014/7
_audit_update_record
;
2017-12-22 deposited with the CCDC.
2018-02-22 downloaded from the CCDC.
;
_cell_angle_alpha 105.314(5)
_cell_angle_beta 105.849(6)
_cell_angle_gamma 94.385(6)
_cell_formula_units_Z 2
_cell_length_a 7.9093(14)
_cell_length_b 8.4758(14)
_cell_length_c 11.879(2)
_cell_measurement_reflns_used 8388
_cell_measurement_temperature 293(2)
_cell_measurement_theta_max 27.50
_cell_measurement_theta_min 2.78
_cell_volume 729.3(2)
_computing_cell_refinement 'Bruker SMART'
_computing_data_collection 'Bruker SMART'
_computing_data_reduction 'Bruker SAINT'
_computing_molecular_graphics 'Bruker SHELXTL'
_computing_publication_material 'Bruker SHELXTL'
_computing_structure_refinement 'SHELXL-2014/7 (Sheldrick, 2014)'
_computing_structure_solution 'Bruker SHELXTL'
_diffrn_ambient_temperature 293(2)
_diffrn_measured_fraction_theta_full 0.998
_diffrn_measured_fraction_theta_max 0.996
_diffrn_measurement_device_type 'CCD area detector'
_diffrn_measurement_method 'phi and omega scans'
_diffrn_radiation_type MoK\a
_diffrn_radiation_wavelength 0.71073
_diffrn_reflns_av_R_equivalents 0.0251
_diffrn_reflns_av_unetI/netI 0.0222
_diffrn_reflns_Laue_measured_fraction_full 0.998
_diffrn_reflns_Laue_measured_fraction_max 0.996
_diffrn_reflns_limit_h_max 10
_diffrn_reflns_limit_h_min -10
_diffrn_reflns_limit_k_max 11
_diffrn_reflns_limit_k_min -10
_diffrn_reflns_limit_l_max 15
_diffrn_reflns_limit_l_min -15
_diffrn_reflns_number 13714
_diffrn_reflns_point_group_measured_fraction_full 0.998
_diffrn_reflns_point_group_measured_fraction_max 0.996
_diffrn_reflns_theta_full 25.242
_diffrn_reflns_theta_max 27.502
_diffrn_reflns_theta_min 2.784
_diffrn_source 'fine-focus sealed tube'
_exptl_absorpt_coefficient_mu 3.331
_exptl_absorpt_correction_type none
_exptl_crystal_colour colorless
_exptl_crystal_density_diffrn 2.081
_exptl_crystal_density_method 'not measured'
_exptl_crystal_description block
_exptl_crystal_F_000 454
_exptl_crystal_size_max 0.100
_exptl_crystal_size_mid 0.100
_exptl_crystal_size_min 0.080
_refine_diff_density_max 0.575
_refine_diff_density_min -0.491
_refine_diff_density_rms 0.088
_refine_ls_extinction_method none
_refine_ls_goodness_of_fit_ref 1.056
_refine_ls_hydrogen_treatment mixed
_refine_ls_matrix_type full
_refine_ls_number_parameters 238
_refine_ls_number_reflns 3334
_refine_ls_number_restraints 6
_refine_ls_restrained_S_all 1.077
_refine_ls_R_factor_all 0.0329
_refine_ls_R_factor_gt 0.0267
_refine_ls_shift/su_max 0.000
_refine_ls_shift/su_mean 0.000
_refine_ls_structure_factor_coef Fsqd
_refine_ls_weighting_details 'w=1/[\s^2^(Fo^2^)+(0.0298P)^2^+0.8964P] where P=(Fo^2^+2Fc^2^)/3'
_refine_ls_weighting_scheme calc
_refine_ls_wR_factor_gt 0.0634
_refine_ls_wR_factor_ref 0.0662
_reflns_Friedel_coverage 0.000
_reflns_number_gt 2943
_reflns_number_total 3334
_reflns_threshold_expression 'I > 2\s(I)'
_cod_data_source_file c8ce00030a2.cif
_cod_data_source_block 4_CCDC1
_cod_depositor_comments 'Adding full bibliography for 7230178--7230183.cif.'
_cod_database_code 7230182
_shelx_shelxl_version_number 2014/7
_shelx_space_group_comment
;
The symmetry employed for this shelxl refinement is uniquely defined
by the following loop, which should always be used as a source of
symmetry information in preference to the above space-group names.
They are only intended as comments.
;
_shelx_estimated_absorpt_t_min 0.732
_shelx_estimated_absorpt_t_max 0.776

loop_
_space_group_symop_operation_xyz
'x, y, z'
'-x, -y, -z'

loop_
_atom_site_label
_atom_site_type_symbol
_atom_site_fract_x
_atom_site_fract_y
_atom_site_fract_z
_atom_site_U_iso_or_equiv
_atom_site_adp_type
_atom_site_occupancy
_atom_site_site_symmetry_order
_atom_site_calc_flag
_atom_site_refinement_flags_posn
_atom_site_refinement_flags_adp
Zn1 Zn 0.30105(4) 0.61545(3) 0.21951(2) 0.01904(8) Uani 1 1 d . .
Zn2 Zn -0.07191(4) 0.29966(3) 0.12567(2) 0.01895(8) Uani 1 1 d . .
O1 O 0.5325(3) 0.7997(3) 0.41549(18) 0.0421(5) Uani 1 1 d . .
O2 O 0.2912(3) 0.6271(3) 0.38667(17) 0.0400(5) Uani 1 1 d . .
O3 O 0.7895(2) 1.2067(2) 0.84563(17) 0.0273(4) Uani 1 1 d . .
O4 O 0.7914(3) 1.0986(2) 0.99558(16) 0.0326(4) Uani 1 1 d . .
O5 O 0.1352(2) 0.4154(2) 0.11698(16) 0.0233(4) Uani 1 1 d . .
H5 H 0.130(5) 0.395(4) 0.053(3) 0.035 Uiso 1 1 d . U
N1 N 0.2473(3) 0.5397(2) 0.85663(18) 0.0204(4) Uani 1 1 d . .
N2 N 0.2513(3) 0.4054(3) 0.89919(19) 0.0226(4) Uani 1 1 d . .
N3 N 0.3874(3) 0.3369(2) 0.88434(18) 0.0220(4) Uani 1 1 d . .
N4 N 0.4762(3) 0.4246(2) 0.83180(17) 0.0189(4) Uani 1 1 d . .
N5 N -0.0392(3) 0.1934(2) 0.26532(18) 0.0215(4) Uani 1 1 d . .
C1 C 0.4310(4) 0.7297(3) 0.4558(2) 0.0306(6) Uani 1 1 d . .
C2 C 0.4704(4) 0.7623(3) 0.5919(2) 0.0235(5) Uani 1 1 d . .
C3 C 0.5816(3) 0.9059(3) 0.6714(2) 0.0225(5) Uani 1 1 d . .
H3B H 0.6300 0.9818 0.6401 0.027 Uiso 1 1 calc R U
C4 C 0.6215(3) 0.9375(3) 0.7975(2) 0.0186(4) Uani 1 1 d . .
C5 C 0.5532(3) 0.8214(3) 0.8445(2) 0.0192(5) Uani 1 1 d . .
H5A H 0.5800 0.8416 0.9288 0.023 Uiso 1 1 calc R U
C6 C 0.4453(3) 0.6761(3) 0.7654(2) 0.0181(4) Uani 1 1 d . .
C7 C 0.4018(3) 0.6473(3) 0.6392(2) 0.0227(5) Uani 1 1 d . .
H7A H 0.3267 0.5510 0.5864 0.027 Uiso 1 1 calc R U
C8 C 0.7402(3) 1.0925(3) 0.8839(2) 0.0199(5) Uani 1 1 d . .
C9 C 0.3873(3) 0.5478(3) 0.81639(19) 0.0176(4) Uani 1 1 d . .
C10 C 0.0440(5) 0.2752(4) 0.3817(3) 0.0455(9) Uani 1 1 d . .
H10A H 0.0940 0.3856 0.4011 0.055 Uiso 1 1 calc R U
C11 C 0.0600(5) 0.2047(4) 0.4757(3) 0.0474(9) Uani 1 1 d . .
H11A H 0.1178 0.2684 0.5562 0.057 Uiso 1 1 calc R U
C12 C -0.0085(3) 0.0415(3) 0.4511(2) 0.0229(5) Uani 1 1 d . .
C13 C -0.0964(7) -0.0403(4) 0.3316(3) 0.0765(16) Uani 1 1 d . U
H13A H -0.1492 -0.1503 0.3097 0.092 Uiso 1 1 calc R U
C14 C -0.1081(6) 0.0383(4) 0.2420(3) 0.0667(14) Uani 1 1 d . .
H14A H -0.1681 -0.0220 0.1611 0.080 Uiso 1 1 calc R U

loop_
_atom_site_aniso_label
_atom_site_aniso_U_11
_atom_site_aniso_U_22
_atom_site_aniso_U_33
_atom_site_aniso_U_23
_atom_site_aniso_U_13
_atom_site_aniso_U_12
Zn1 0.02196(15) 0.02037(14) 0.01590(14) 0.00821(11) 0.00586(10) -0.00043(11)
Zn2 0.02120(15) 0.01841(14) 0.01691(14) 0.00742(11) 0.00461(10) -0.00196(10)
O1 0.0682(15) 0.0420(12) 0.0231(10) 0.0151(9) 0.0203(10) 0.0064(11)
O2 0.0605(14) 0.0358(11) 0.0160(9) 0.0071(8) 0.0029(9) -0.0029(10)
O3 0.0286(9) 0.0211(8) 0.0339(10) 0.0159(8) 0.0061(8) -0.0008(7)
O4 0.0476(12) 0.0241(9) 0.0172(8) 0.0055(7) 0.0013(8) -0.0122(8)
O5 0.0272(9) 0.0235(9) 0.0171(8) 0.0034(7) 0.0089(7) -0.0056(7)
N1 0.0220(10) 0.0210(10) 0.0209(10) 0.0100(8) 0.0078(8) 0.0008(8)
N2 0.0265(10) 0.0220(10) 0.0212(10) 0.0090(8) 0.0092(8) -0.0003(8)
N3 0.0262(10) 0.0199(10) 0.0203(10) 0.0072(8) 0.0081(8) -0.0018(8)
N4 0.0228(10) 0.0177(9) 0.0165(9) 0.0061(8) 0.0068(8) -0.0011(8)
N5 0.0242(10) 0.0227(10) 0.0178(9) 0.0101(8) 0.0042(8) -0.0007(8)
C1 0.0533(17) 0.0213(12) 0.0166(12) 0.0076(10) 0.0069(11) 0.0086(12)
C2 0.0359(14) 0.0211(11) 0.0142(11) 0.0073(9) 0.0067(10) 0.0048(10)
C3 0.0326(13) 0.0193(11) 0.0186(11) 0.0103(9) 0.0086(10) 0.0025(10)
C4 0.0224(11) 0.0165(10) 0.0175(11) 0.0069(9) 0.0056(9) 0.0023(9)
C5 0.0249(12) 0.0195(11) 0.0136(10) 0.0068(9) 0.0052(9) 0.0016(9)
C6 0.0194(11) 0.0183(10) 0.0184(11) 0.0086(9) 0.0061(9) 0.0015(9)
C7 0.0288(13) 0.0201(11) 0.0159(11) 0.0049(9) 0.0032(9) -0.0012(10)
C8 0.0235(12) 0.0174(11) 0.0198(11) 0.0071(9) 0.0063(9) 0.0039(9)
C9 0.0194(11) 0.0180(11) 0.0119(10) 0.0031(8) 0.0019(8) -0.0025(9)
C10 0.070(2) 0.0270(14) 0.0241(14) 0.0126(12) -0.0072(14) -0.0213(14)
C11 0.076(2) 0.0315(15) 0.0169(13) 0.0097(12) -0.0088(14) -0.0187(15)
C12 0.0267(12) 0.0237(12) 0.0168(11) 0.0106(10) 0.0012(9) -0.0014(10)
C13 0.148(4) 0.0301(16) 0.0220(15) 0.0145(13) -0.0133(19) -0.038(2)
C14 0.131(4) 0.0283(16) 0.0157(14) 0.0100(12) -0.0096(17) -0.028(2)

loop_
_atom_type_symbol
_atom_type_description
_atom_type_scat_dispersion_real
_atom_type_scat_dispersion_imag
_atom_type_scat_source
C C 0.0033 0.0016 'International Tables Vol C Tables 4.2.6.8 and 6.1.1.4'
H H 0.0000 0.0000 'International Tables Vol C Tables 4.2.6.8 and 6.1.1.4'
N N 0.0061 0.0033 'International Tables Vol C Tables 4.2.6.8 and 6.1.1.4'
O O 0.0106 0.0060 'International Tables Vol C Tables 4.2.6.8 and 6.1.1.4'
Zn Zn 0.2839 1.4301 'International Tables Vol C Tables 4.2.6.8 and 6.1.1.4'

loop_
_geom_angle_atom_site_label_1
_geom_angle_atom_site_label_2
_geom_angle_atom_site_label_3
_geom_angle
_geom_angle_site_symmetry_1
_geom_angle_site_symmetry_3
O5 Zn1 O3 105.07(8) . 2_676
O5 Zn1 O2 103.15(8) . .
O3 Zn1 O2 116.10(9) 2_676 .
O5 Zn1 N4 101.86(8) . 2_666
O3 Zn1 N4 105.87(8) 2_676 2_666
O2 Zn1 N4 122.42(9) . 2_666
O5 Zn1 O1 155.15(7) . .
O3 Zn1 O1 97.42(7) 2_676 .
O2 Zn1 O1 56.39(8) . .
N4 Zn1 O1 81.63(8) 2_666 .
O5 Zn1 C1 130.41(8) . .
O3 Zn1 C1 109.11(8) 2_676 .
O2 Zn1 C1 28.74(9) . .
N4 Zn1 C1 102.07(9) 2_666 .
O1 Zn1 C1 27.66(8) . .
O5 Zn2 O4 122.11(8) . 1_444
O5 Zn2 N1 107.88(8) . 2_566
O4 Zn2 N1 105.79(9) 1_444 2_566
O5 Zn2 N5 116.47(8) . .
O4 Zn2 N5 95.27(8) 1_444 .
N1 Zn2 N5 108.04(8) 2_566 .
O5 Zn2 H5 18.2(9) . .
O4 Zn2 H5 105.1(9) 1_444 .
N1 Zn2 H5 110.1(9) 2_566 .
N5 Zn2 H5 129.2(9) . .
C1 O1 Zn1 77.77(16) . .
C1 O2 Zn1 102.92(17) . .
C8 O3 Zn1 141.01(17) . 2_676
C8 O4 Zn2 122.60(16) . 1_666
Zn2 O5 Zn1 135.17(10) . .
Zn2 O5 H5 107(3) . .
Zn1 O5 H5 114(3) . .
C9 N1 N2 105.76(19) . .
C9 N1 Zn2 130.00(16) . 2_566
N2 N1 Zn2 123.89(15) . 2_566
N3 N2 N1 109.21(18) . .
N2 N3 N4 108.63(19) . .
C9 N4 N3 106.26(19) . .
C9 N4 Zn1 124.09(15) . 2_666
N3 N4 Zn1 129.64(16) . 2_666
C14 N5 C10 116.4(2) . .
C14 N5 Zn2 120.07(18) . .
C10 N5 Zn2 123.48(17) . .
O1 C1 O2 122.9(2) . .
O1 C1 C2 119.9(3) . .
O2 C1 C2 117.2(2) . .
O1 C1 Zn1 74.57(15) . .
O2 C1 Zn1 48.34(12) . .
C2 C1 Zn1 165.3(2) . .
C3 C2 C7 119.5(2) . .
C3 C2 C1 119.6(2) . .
C7 C2 C1 120.8(2) . .
C2 C3 C4 120.6(2) . .
C2 C3 H3B 119.7 . .
C4 C3 H3B 119.7 . .
C3 C4 C5 119.7(2) . .
C3 C4 C8 121.0(2) . .
C5 C4 C8 119.3(2) . .
C6 C5 C4 119.9(2) . .
C6 C5 H5A 120.1 . .
C4 C5 H5A 120.1 . .
C5 C6 C7 120.2(2) . .
C5 C6 C9 119.2(2) . .
C7 C6 C9 120.5(2) . .
C2 C7 C6 120.2(2) . .
C2 C7 H7A 119.9 . .
C6 C7 H7A 119.9 . .
O3 C8 O4 122.6(2) . .
O3 C8 C4 121.0(2) . .
O4 C8 C4 116.4(2) . .
N1 C9 N4 110.1(2) . .
N1 C9 C6 126.7(2) . .
N4 C9 C6 123.1(2) . .
N5 C10 C11 123.2(3) . .
N5 C10 H10A 118.4 . .
C11 C10 H10A 118.4 . .
C12 C11 C10 120.4(3) . .
C12 C11 H11A 119.8 . .
C10 C11 H11A 119.8 . .
C13 C12 C11 115.7(2) . .
C13 C12 C12 121.7(3) . 2_556
C11 C12 C12 122.5(3) . 2_556
C12 C13 C14 120.8(3) . .
C12 C13 H13A 119.6 . .
C14 C13 H13A 119.6 . .
N5 C14 C13 123.4(3) . .
N5 C14 H14A 118.3 . .
C13 C14 H14A 118.3 . .

loop_
_geom_bond_atom_site_label_1
_geom_bond_atom_site_label_2
_geom_bond_distance
_geom_bond_site_symmetry_2
Zn1 O5 1.9430(18) .
Zn1 O3 1.9656(17) 2_676
Zn1 O2 1.9852(19) .
Zn1 N4 2.040(2) 2_666
Zn1 O1 2.554(2) .
Zn1 C1 2.590(3) .
Zn2 O5 1.8858(17) .
Zn2 O4 1.9685(18) 1_444
Zn2 N1 2.029(2) 2_566
Zn2 N5 2.0544(19) .
Zn2 H5 2.21(3) .
O1 C1 1.230(3) .
O2 C1 1.278(4) .
O3 C8 1.252(3) .
O3 Zn1 1.9656(17) 2_676
O4 C8 1.262(3) .
O4 Zn2 1.9685(18) 1_666
O5 H5 0.72(3) .
N1 C9 1.324(3) .
N1 N2 1.361(3) .
N1 Zn2 2.029(2) 2_566
N2 N3 1.293(3) .
N3 N4 1.356(3) .
N4 C9 1.328(3) .
N4 Zn1 2.040(2) 2_666
N5 C14 1.311(4) .
N5 C10 1.323(3) .
C1 C2 1.505(3) .
C2 C3 1.387(4) .
C2 C7 1.390(3) .
C3 C4 1.390(3) .
C3 H3B 0.9300 .
C4 C5 1.395(3) .
C4 C8 1.494(3) .
C5 C6 1.385(3) .
C5 H5A 0.9300 .
C6 C7 1.391(3) .
C6 C9 1.477(3) .
C7 H7A 0.9300 .
C10 C11 1.381(4) .
C10 H10A 0.9300 .
C11 C12 1.371(4) .
C11 H11A 0.9300 .
C12 C13 1.359(4) .
C12 C12 1.490(4) 2_556
C13 C14 1.383(4) .
C13 H13A 0.9300 .
C14 H14A 0.9300 .

loop_
_geom_torsion_atom_site_label_1
_geom_torsion_atom_site_label_2
_geom_torsion_atom_site_label_3
_geom_torsion_atom_site_label_4
_geom_torsion
_geom_torsion_site_symmetry_1
_geom_torsion_site_symmetry_4
O4 Zn2 O5 Zn1 178.14(12) 1_444 .
N1 Zn2 O5 Zn1 55.46(16) 2_566 .
N5 Zn2 O5 Zn1 -66.16(16) . .
C9 N1 N2 N3 -0.2(3) . .
Zn2 N1 N2 N3 -174.07(15) 2_566 .
N1 N2 N3 N4 0.1(3) . .
N2 N3 N4 C9 0.1(2) . .
N2 N3 N4 Zn1 -178.95(16) . 2_666
Zn1 O1 C1 O2 -1.7(3) . .
Zn1 O1 C1 C2 177.7(2) . .
Zn1 O2 C1 O1 2.1(3) . .
Zn1 O2 C1 C2 -177.23(19) . .
O1 C1 C2 C3 21.3(4) . .
O2 C1 C2 C3 -159.3(2) . .
Zn1 C1 C2 C3 -167.5(6) . .
O1 C1 C2 C7 -156.3(3) . .
O2 C1 C2 C7 23.0(4) . .
Zn1 C1 C2 C7 14.8(9) . .
C7 C2 C3 C4 -1.6(4) . .
C1 C2 C3 C4 -179.2(2) . .
C2 C3 C4 C5 1.9(4) . .
C2 C3 C4 C8 -179.6(2) . .
C3 C4 C5 C6 -0.4(4) . .
C8 C4 C5 C6 -179.0(2) . .
C4 C5 C6 C7 -1.4(4) . .
C4 C5 C6 C9 174.6(2) . .
C3 C2 C7 C6 -0.3(4) . .
C1 C2 C7 C6 177.4(2) . .
C5 C6 C7 C2 1.8(4) . .
C9 C6 C7 C2 -174.2(2) . .
Zn1 O3 C8 O4 -108.5(3) 2_676 .
Zn1 O3 C8 C4 73.9(3) 2_676 .
Zn2 O4 C8 O3 8.5(4) 1_666 .
Zn2 O4 C8 C4 -173.72(16) 1_666 .
C3 C4 C8 O3 8.6(4) . .
C5 C4 C8 O3 -172.8(2) . .
C3 C4 C8 O4 -169.1(2) . .
C5 C4 C8 O4 9.4(3) . .
N2 N1 C9 N4 0.3(3) . .
Zn2 N1 C9 N4 173.62(16) 2_566 .
N2 N1 C9 C6 -177.6(2) . .
Zn2 N1 C9 C6 -4.3(3) 2_566 .
N3 N4 C9 N1 -0.2(3) . .
Zn1 N4 C9 N1 178.89(15) 2_666 .
N3 N4 C9 C6 177.7(2) . .
Zn1 N4 C9 C6 -3.1(3) 2_666 .
C5 C6 C9 N1 85.6(3) . .
C7 C6 C9 N1 -98.4(3) . .
C5 C6 C9 N4 -92.0(3) . .
C7 C6 C9 N4 84.0(3) . .
C14 N5 C10 C11 0.1(6) . .
Zn2 N5 C10 C11 177.6(3) . .
N5 C10 C11 C12 1.3(6) . .
C10 C11 C12 C13 -2.4(6) . .
C10 C11 C12 C12 178.7(4) . 2_556
C11 C12 C13 C14 2.1(7) . .
C12 C12 C13 C14 -178.9(4) 2_556 .
C10 N5 C14 C13 -0.4(7) . .
Zn2 N5 C14 C13 -178.0(4) . .
C12 C13 C14 N5 -0.8(8) . .
